data_7106056
loop_
_publ_author_name
'Bin Liu'
'Yin Zhang'
'Daichao Xu'
'Wanzhi Chen'

_publ_section_title
;
 Facile Synthesis of Metal N-Heterocyclic Carbene Complexes
;
_journal_name_full Chem.Commun.
_journal_page_first 2883
_journal_paper_doi 10.1039/c0cc05260d
_journal_volume 47
_journal_year 2011
_chemical_formula_sum 'C20 H22 F12 Fe N10 P2'
_chemical_formula_weight 748.27
_chemical_name_systematic
;
?
;
_space_group_IT_number 14
_symmetry_cell_setting monoclinic
_symmetry_space_group_name_Hall '-P 2ybc'
_symmetry_space_group_name_H-M 'P 1 21/c 1'
_atom_sites_solution_hydrogens geom
_atom_sites_solution_primary direct
_atom_sites_solution_secondary difmap
_audit_creation_method SHELXL-97
_cell_angle_alpha 90.00
_cell_angle_beta 105.422(2)
_cell_angle_gamma 90.00
_cell_formula_units_Z 4
_cell_length_a 14.1189(14)
_cell_length_b 17.770(2)
_cell_length_c 12.6099(13)
_cell_measurement_temperature 298(2)
_cell_volume 3049.8(6)
_computing_cell_refinement 'Bruker SMART'
_computing_data_collection 'Bruker SMART'
_computing_data_reduction 'Bruker SMART'
_computing_molecular_graphics 'Bruker SMART'
_computing_publication_material 'Bruker SMART'
_computing_structure_refinement 'SHELXL-97 (Sheldrick, 1997)'
_computing_structure_solution 'SHELXS-97 (Sheldrick, 1990)'
_diffrn_ambient_temperature 298(2)
_diffrn_measured_fraction_theta_full 0.998
_diffrn_measured_fraction_theta_max 0.998
_diffrn_measurement_device_type 'CCD area detector'
_diffrn_measurement_method 'phi and omega scans'
_diffrn_radiation_monochromator graphite
_diffrn_radiation_source 'fine-focus sealed tube'
_diffrn_radiation_type MoK\a
_diffrn_radiation_wavelength 0.71073
_diffrn_reflns_av_R_equivalents 0.0360
_diffrn_reflns_av_sigmaI/netI 0.0394
_diffrn_reflns_limit_h_max 16
_diffrn_reflns_limit_h_min -16
_diffrn_reflns_limit_k_max 16
_diffrn_reflns_limit_k_min -21
_diffrn_reflns_limit_l_max 14
_diffrn_reflns_limit_l_min -14
_diffrn_reflns_number 15160
_diffrn_reflns_theta_full 25.01
_diffrn_reflns_theta_max 25.01
_diffrn_reflns_theta_min 1.50
_exptl_absorpt_coefficient_mu 0.704
_exptl_absorpt_correction_T_max 0.8327
_exptl_absorpt_correction_T_min 0.7708
_exptl_absorpt_correction_type multi-scan
_exptl_absorpt_process_details sadabs
_exptl_crystal_colour dark-red
_exptl_crystal_density_diffrn 1.630
_exptl_crystal_density_method 'not measured'
_exptl_crystal_description block
_exptl_crystal_F_000 1504
_exptl_crystal_size_max 0.39
_exptl_crystal_size_mid 0.37
_exptl_crystal_size_min 0.27
_refine_diff_density_max 0.667
_refine_diff_density_min -0.663
_refine_diff_density_rms 0.079
_refine_ls_extinction_method none
_refine_ls_goodness_of_fit_ref 1.023
_refine_ls_hydrogen_treatment constr
_refine_ls_matrix_type full
_refine_ls_number_parameters 502
_refine_ls_number_reflns 5360
_refine_ls_number_restraints 0
_refine_ls_restrained_S_all 1.023
_refine_ls_R_factor_all 0.1104
_refine_ls_R_factor_gt 0.0695
_refine_ls_shift/su_max 0.001
_refine_ls_shift/su_mean 0.000
_refine_ls_structure_factor_coef Fsqd
_refine_ls_weighting_details 'calc w=1/[\s^2^(Fo^2^)+(0.0990P)^2^+8.4095P] where P=(Fo^2^+2Fc^2^)/3'
_refine_ls_weighting_scheme calc
_refine_ls_wR_factor_gt 0.1834
_refine_ls_wR_factor_ref 0.2239
_reflns_number_gt 3317
_reflns_number_total 5360
_reflns_threshold_expression >2sigma(I)
_cod_data_source_file C0CC05260D.TXT
_cod_data_source_block 090115e
_cod_depositor_comments
;
The following automatic conversions were performed:

'_symmetry_cell_setting' value 'Monoclinic' changed to 'monoclinic'
according to the built-in table from CIF Core dictionary named
'cif_core.dic' version 2.4.1 from 2010-06-29.

Automatic conversion script
Id: cif_fix_values 1646 2011-03-28 12:23:43Z adriana 
;
_cod_original_sg_symbol_H-M 'P2(1)/c '
_cod_database_code 7106056

loop_
_symmetry_equiv_pos_as_xyz
'x, y, z'
'-x, y+1/2, -z+1/2'
'-x, -y, -z'
'x, -y-1/2, z-1/2'

loop_
_atom_site_label
_atom_site_type_symbol
_atom_site_fract_x
_atom_site_fract_y
_atom_site_fract_z
_atom_site_U_iso_or_equiv
_atom_site_adp_type
_atom_site_occupancy
_atom_site_symmetry_multiplicity
_atom_site_calc_flag
_atom_site_refinement_flags
_atom_site_disorder_assembly
_atom_site_disorder_group
Fe1 Fe 0.24584(5) 0.49867(4) 0.24848(6) 0.0403(3) Uani 1 1 d . . .
F1 F 0.1465(5) 0.2305(3) 0.5691(6) 0.151(2) Uani 1 1 d . A .
F2 F 0.1485(7) 0.3990(4) 0.6352(6) 0.192(4) Uani 1 1 d . A .
F3 F 0.0544(9) 0.3333(8) 0.5020(16) 0.122(6) Uani 0.65(4) 1 d P A 1
F4 F 0.2029(13) 0.3504(14) 0.5129(17) 0.149(7) Uani 0.65(4) 1 d P A 1
F5 F 0.2498(10) 0.3162(10) 0.6838(13) 0.136(6) Uani 0.65(4) 1 d P A 1
F6 F 0.0937(19) 0.2997(9) 0.681(2) 0.167(9) Uani 0.65(4) 1 d P A 1
F7 F 0.3084(12) 0.6389(10) 0.8154(13) 0.158(7) Uani 0.65(2) 1 d P B 1
F8 F 0.4858(14) 0.6367(14) 0.999(2) 0.179(10) Uani 0.65(2) 1 d P B 1
F9 F 0.4252(16) 0.5569(9) 0.8740(17) 0.189(8) Uani 0.65(2) 1 d P B 1
F10 F 0.3331(8) 0.6045(8) 0.9787(9) 0.129(6) Uani 0.65(2) 1 d P B 1
F11 F 0.3772(15) 0.7222(7) 0.9376(11) 0.143(6) Uani 0.65(2) 1 d P B 1
F12 F 0.4564(15) 0.6723(13) 0.8233(18) 0.192(8) Uani 0.65(2) 1 d P B 1
F3' F 0.0399(18) 0.307(2) 0.573(4) 0.154(14) Uani 0.35(4) 1 d P A 2
F4' F 0.175(4) 0.312(3) 0.489(3) 0.164(13) Uani 0.35(4) 1 d P A 2
F5' F 0.2655(18) 0.2889(19) 0.623(4) 0.150(13) Uani 0.35(4) 1 d P A 2
F6' F 0.165(3) 0.2838(12) 0.7279(16) 0.121(11) Uani 0.35(4) 1 d P A 2
F7' F 0.382(3) 0.6364(17) 0.7884(15) 0.147(12) Uani 0.35(2) 1 d P B 2
F8' F 0.437(3) 0.650(3) 1.022(3) 0.159(15) Uani 0.35(2) 1 d P B 2
F9' F 0.512(2) 0.609(2) 0.909(3) 0.172(14) Uani 0.35(2) 1 d P B 2
F10' F 0.367(2) 0.5567(16) 0.916(3) 0.163(12) Uani 0.35(2) 1 d P B 2
F11' F 0.2962(19) 0.6720(17) 0.900(3) 0.164(13) Uani 0.35(2) 1 d P B 2
F12' F 0.438(2) 0.7269(14) 0.895(3) 0.147(11) Uani 0.35(2) 1 d P B 2
N1 N 0.0748(4) 0.5736(3) 0.1444(4) 0.0666(15) Uani 1 1 d . . .
N2 N 0.1858(5) 0.6575(3) 0.1543(5) 0.0697(15) Uani 1 1 d . . .
N3 N 0.1116(3) 0.4563(3) 0.2150(4) 0.0499(11) Uani 1 1 d . . .
N4 N -0.0551(4) 0.4898(5) 0.1267(6) 0.093(2) Uani 1 1 d . . .
N5 N 0.3410(4) 0.5650(3) 0.4478(4) 0.0589(13) Uani 1 1 d . . .
N6 N 0.1974(4) 0.5473(3) 0.4640(4) 0.0632(14) Uani 1 1 d . . .
N7 N 0.3817(3) 0.5399(3) 0.2877(4) 0.0480(11) Uani 1 1 d . . .
N8 N 0.5016(4) 0.5909(3) 0.4442(5) 0.0746(16) Uani 1 1 d . . .
N9 N 0.3059(3) 0.4017(3) 0.3085(4) 0.0520(12) Uani 1 1 d . . .
N10 N 0.2565(3) 0.4615(3) 0.1045(4) 0.0497(11) Uani 1 1 d . . .
P1 P 0.15153(17) 0.31506(13) 0.5976(2) 0.0882(7) Uani 1 1 d . . .
P2 P 0.4016(2) 0.63980(14) 0.90495(19) 0.0902(7) Uani 1 1 d . . .
C1 C 0.1749(4) 0.5854(3) 0.1818(5) 0.0537(14) Uani 1 1 d . . .
C2 C 0.0949(7) 0.6889(5) 0.1020(7) 0.091(3) Uani 1 1 d . . .
H2 H 0.0851 0.7380 0.0761 0.109 Uiso 1 1 calc R . .
C3 C 0.0251(7) 0.6388(5) 0.0945(7) 0.094(3) Uani 1 1 d . . .
H3 H -0.0420 0.6449 0.0633 0.113 Uiso 1 1 calc R . .
C4 C 0.0389(4) 0.5026(4) 0.1606(5) 0.0632(16) Uani 1 1 d . . .
C5 C -0.0819(6) 0.4215(6) 0.1481(8) 0.098(3) Uani 1 1 d . . .
H5 H -0.1481 0.4090 0.1247 0.117 Uiso 1 1 calc R . .
C6 C -0.0172(5) 0.3681(5) 0.2029(7) 0.090(2) Uani 1 1 d . . .
H6 H -0.0381 0.3205 0.2176 0.108 Uiso 1 1 calc R . .
C7 C 0.0809(5) 0.3884(4) 0.2352(6) 0.0680(17) Uani 1 1 d . . .
H7 H 0.1268 0.3534 0.2723 0.082 Uiso 1 1 calc R . .
C8 C 0.2789(7) 0.6973(4) 0.1765(7) 0.099(3) Uani 1 1 d . . .
H8A H 0.3095 0.6970 0.2542 0.149 Uiso 1 1 calc R . .
H8B H 0.2676 0.7483 0.1512 0.149 Uiso 1 1 calc R . .
H8C H 0.3210 0.6728 0.1387 0.149 Uiso 1 1 calc R . .
C9 C 0.2506(4) 0.5361(3) 0.3917(4) 0.0437(12) Uani 1 1 d . . .
C10 C 0.2527(6) 0.5804(4) 0.5601(6) 0.075(2) Uani 1 1 d . . .
H10 H 0.2305 0.5928 0.6210 0.090 Uiso 1 1 calc R . .
C11 C 0.3413(6) 0.5912(4) 0.5505(5) 0.077(2) Uani 1 1 d . . .
H11 H 0.3940 0.6123 0.6025 0.092 Uiso 1 1 calc R . .
C12 C 0.4140(4) 0.5662(3) 0.3922(5) 0.0563(15) Uani 1 1 d . . .
C13 C 0.5657(6) 0.5908(5) 0.3838(7) 0.091(2) Uani 1 1 d . . .
H13 H 0.6291 0.6080 0.4155 0.109 Uiso 1 1 calc R . .
C14 C 0.5426(5) 0.5663(5) 0.2771(7) 0.085(2) Uani 1 1 d . . .
H14 H 0.5888 0.5674 0.2365 0.102 Uiso 1 1 calc R . .
C15 C 0.4498(5) 0.5403(4) 0.2321(5) 0.0668(17) Uani 1 1 d . . .
H15 H 0.4335 0.5221 0.1603 0.080 Uiso 1 1 calc R . .
C16 C 0.0934(5) 0.5286(5) 0.4452(7) 0.080(2) Uani 1 1 d . . .
H16A H 0.0559 0.5542 0.3805 0.120 Uiso 1 1 calc R . .
H16B H 0.0713 0.5440 0.5075 0.120 Uiso 1 1 calc R . .
H16C H 0.0848 0.4752 0.4351 0.120 Uiso 1 1 calc R . .
C17 C 0.3468(5) 0.3481(4) 0.3309(6) 0.0717(19) Uani 1 1 d . . .
C18 C 0.4013(7) 0.2773(4) 0.3644(10) 0.141(5) Uani 1 1 d . . .
H18A H 0.4535 0.2859 0.4297 0.211 Uiso 1 1 calc R . .
H18B H 0.4283 0.2602 0.3064 0.211 Uiso 1 1 calc R . .
H18C H 0.3574 0.2398 0.3790 0.211 Uiso 1 1 calc R . .
C19 C 0.2612(4) 0.4377(4) 0.0233(5) 0.0600(16) Uani 1 1 d . . .
C20 C 0.2691(6) 0.4047(6) -0.0782(7) 0.103(3) Uani 1 1 d . . .
H20A H 0.3335 0.3835 -0.0678 0.155 Uiso 1 1 calc R . .
H20B H 0.2584 0.4427 -0.1342 0.155 Uiso 1 1 calc R . .
H20C H 0.2207 0.3658 -0.1001 0.155 Uiso 1 1 calc R . .

loop_
_atom_site_aniso_label
_atom_site_aniso_U_11
_atom_site_aniso_U_22
_atom_site_aniso_U_33
_atom_site_aniso_U_23
_atom_site_aniso_U_13
_atom_site_aniso_U_12
Fe1 0.0356(4) 0.0460(4) 0.0362(4) -0.0013(3) 0.0041(3) 0.0006(3)
F1 0.172(6) 0.103(4) 0.160(6) -0.031(4) 0.013(5) -0.007(4)
F2 0.255(9) 0.107(5) 0.164(7) -0.027(4) -0.034(6) -0.011(5)
F3 0.097(7) 0.124(9) 0.116(11) -0.008(7) -0.021(7) 0.004(6)
F4 0.137(10) 0.194(18) 0.119(11) 0.014(11) 0.039(8) -0.069(10)
F5 0.105(8) 0.180(12) 0.097(9) -0.025(8) -0.020(6) 0.005(8)
F6 0.18(2) 0.187(13) 0.153(18) -0.004(11) 0.073(17) -0.028(12)
F7 0.136(11) 0.201(14) 0.118(11) 0.007(10) 0.001(9) -0.053(10)
F8 0.112(14) 0.187(17) 0.19(2) 0.006(18) -0.050(13) -0.003(13)
F9 0.20(2) 0.139(13) 0.236(19) -0.051(12) 0.075(14) 0.023(13)
F10 0.124(8) 0.159(12) 0.113(8) 0.012(7) 0.045(6) -0.038(7)
F11 0.188(16) 0.107(9) 0.135(10) -0.025(7) 0.042(10) 0.000(9)
F12 0.192(18) 0.220(19) 0.200(17) 0.012(15) 0.112(15) -0.048(14)
F3' 0.115(16) 0.16(2) 0.15(3) -0.02(2) -0.020(18) -0.007(14)
F4' 0.19(4) 0.18(3) 0.113(19) -0.005(19) 0.03(2) -0.04(2)
F5' 0.127(17) 0.16(2) 0.16(3) -0.005(19) 0.021(17) -0.026(14)
F6' 0.15(2) 0.097(13) 0.084(11) -0.002(8) -0.016(13) -0.028(13)
F7' 0.18(3) 0.19(3) 0.078(12) -0.039(13) 0.047(16) -0.01(2)
F8' 0.18(4) 0.18(3) 0.13(2) -0.012(19) 0.07(3) -0.02(3)
F9' 0.14(2) 0.19(3) 0.18(3) -0.02(2) 0.04(2) 0.05(2)
F10' 0.18(3) 0.14(2) 0.18(3) 0.00(2) 0.07(2) -0.03(2)
F11' 0.14(2) 0.17(3) 0.18(3) -0.02(2) 0.06(2) 0.005(18)
F12' 0.15(2) 0.132(18) 0.15(2) -0.009(16) 0.036(17) -0.035(16)
N1 0.051(3) 0.077(4) 0.063(3) 0.009(3) 0.000(3) 0.022(3)
N2 0.094(4) 0.049(3) 0.065(4) 0.006(3) 0.021(3) 0.008(3)
N3 0.041(3) 0.059(3) 0.046(3) -0.005(2) 0.005(2) -0.002(2)
N4 0.038(3) 0.128(6) 0.099(5) -0.005(4) -0.006(3) 0.001(3)
N5 0.054(3) 0.077(3) 0.043(3) -0.011(2) 0.008(2) -0.008(2)
N6 0.060(3) 0.074(4) 0.060(3) -0.005(3) 0.025(3) 0.002(3)
N7 0.045(3) 0.054(3) 0.045(3) -0.002(2) 0.013(2) -0.006(2)
N8 0.056(3) 0.095(4) 0.069(4) -0.010(3) 0.009(3) -0.030(3)
N9 0.044(3) 0.057(3) 0.049(3) 0.006(2) 0.000(2) 0.003(2)
N10 0.047(3) 0.055(3) 0.044(3) -0.004(2) 0.006(2) 0.002(2)
P1 0.0792(15) 0.0836(15) 0.0897(17) 0.0024(12) 0.0015(12) -0.0197(11)
P2 0.1099(19) 0.0869(16) 0.0663(14) -0.0068(11) 0.0102(13) -0.0045(13)
C1 0.061(4) 0.059(4) 0.040(3) 0.000(3) 0.010(3) 0.012(3)
C2 0.108(7) 0.074(5) 0.088(6) 0.022(4) 0.020(5) 0.037(5)
C3 0.085(6) 0.106(7) 0.081(6) 0.014(5) 0.004(5) 0.041(5)
C4 0.042(3) 0.085(5) 0.056(4) -0.002(3) 0.001(3) 0.006(3)
C5 0.042(4) 0.131(8) 0.114(7) -0.020(6) 0.011(4) -0.016(5)
C6 0.059(5) 0.104(6) 0.106(6) -0.017(5) 0.020(4) -0.031(4)
C7 0.050(4) 0.076(5) 0.073(4) -0.004(4) 0.008(3) -0.005(3)
C8 0.131(8) 0.060(5) 0.104(7) -0.001(4) 0.026(6) -0.016(5)
C9 0.040(3) 0.048(3) 0.043(3) 0.003(2) 0.011(2) 0.000(2)
C10 0.084(5) 0.092(5) 0.052(4) -0.018(4) 0.024(4) -0.004(4)
C11 0.078(5) 0.102(6) 0.048(4) -0.023(4) 0.011(3) -0.016(4)
C12 0.047(3) 0.063(4) 0.056(4) -0.003(3) 0.008(3) -0.009(3)
C13 0.059(5) 0.109(6) 0.099(6) -0.004(5) 0.010(4) -0.032(4)
C14 0.061(4) 0.119(7) 0.083(5) -0.009(5) 0.032(4) -0.023(4)
C15 0.056(4) 0.091(5) 0.057(4) -0.001(4) 0.020(3) -0.014(3)
C16 0.059(4) 0.098(5) 0.093(5) -0.004(4) 0.037(4) 0.000(4)
C17 0.065(4) 0.051(4) 0.077(5) -0.001(3) -0.019(3) 0.002(3)
C18 0.128(8) 0.057(5) 0.181(11) -0.003(6) -0.057(7) 0.021(5)
C19 0.050(4) 0.074(4) 0.054(4) -0.015(3) 0.010(3) -0.001(3)
C20 0.080(5) 0.153(8) 0.074(5) -0.050(5) 0.014(4) 0.009(5)

loop_
_atom_type_symbol
_atom_type_description
_atom_type_scat_dispersion_real
_atom_type_scat_dispersion_imag
_atom_type_scat_source
C C 0.0033 0.0016 'International Tables Vol C Tables 4.2.6.8 and 6.1.1.4'
H H 0.0000 0.0000 'International Tables Vol C Tables 4.2.6.8 and 6.1.1.4'
N N 0.0061 0.0033 'International Tables Vol C Tables 4.2.6.8 and 6.1.1.4'
F F 0.0171 0.0103 'International Tables Vol C Tables 4.2.6.8 and 6.1.1.4'
Fe Fe 0.3463 0.8444 'International Tables Vol C Tables 4.2.6.8 and 6.1.1.4'
P P 0.1023 0.0942 'International Tables Vol C Tables 4.2.6.8 and 6.1.1.4'

loop_
_geom_angle_atom_site_label_1
_geom_angle_atom_site_label_2
_geom_angle_atom_site_label_3
_geom_angle
_geom_angle_site_symmetry_1
_geom_angle_site_symmetry_3
_geom_angle_publ_flag
C1 Fe1 C9 91.0(2) . . ?
C1 Fe1 N10 91.4(2) . . ?
C9 Fe1 N10 173.8(2) . . ?
C1 Fe1 N3 81.5(2) . . ?
C9 Fe1 N3 97.2(2) . . ?
N10 Fe1 N3 88.78(19) . . ?
C1 Fe1 N9 173.3(2) . . ?
C9 Fe1 N9 92.2(2) . . ?
N10 Fe1 N9 86.0(2) . . ?
N3 Fe1 N9 92.2(2) . . ?
C1 Fe1 N7 99.8(2) . . ?
C9 Fe1 N7 81.2(2) . . ?
N10 Fe1 N7 92.75(18) . . ?
N3 Fe1 N7 177.94(19) . . ?
N9 Fe1 N7 86.50(19) . . ?
C1 N1 C4 117.8(5) . . ?
C1 N1 C3 111.6(7) . . ?
C4 N1 C3 130.6(6) . . ?
C1 N2 C2 110.4(7) . . ?
C1 N2 C8 124.9(6) . . ?
C2 N2 C8 124.7(7) . . ?
C7 N3 C4 114.0(5) . . ?
C7 N3 Fe1 130.3(4) . . ?
C4 N3 Fe1 115.6(4) . . ?
C4 N4 C5 114.5(7) . . ?
C11 N5 C9 112.2(5) . . ?
C11 N5 C12 130.6(5) . . ?
C9 N5 C12 117.1(5) . . ?
C9 N6 C10 111.7(5) . . ?
C9 N6 C16 125.1(5) . . ?
C10 N6 C16 123.2(6) . . ?
C15 N7 C12 114.0(5) . . ?
C15 N7 Fe1 130.9(4) . . ?
C12 N7 Fe1 114.9(4) . . ?
C12 N8 C13 114.1(6) . . ?
C17 N9 Fe1 169.9(6) . . ?
C19 N10 Fe1 177.4(5) . . ?
F4' P1 F6 156.7(16) . . ?
F4' P1 F5 105.9(17) . . ?
F6 P1 F5 93.8(9) . . ?
F4' P1 F3' 106.3(18) . . ?
F6 P1 F3' 53.5(13) . . ?
F5 P1 F3' 147.3(16) . . ?
F4' P1 F1 75.9(18) . . ?
F6 P1 F1 89.2(6) . . ?
F5 P1 F1 99.0(8) . . ?
F3' P1 F1 83.3(11) . . ?
F4' P1 F2 110.2(18) . . ?
F6 P1 F2 84.2(7) . . ?
F5 P1 F2 82.2(8) . . ?
F3' P1 F2 92.2(11) . . ?
F1 P1 F2 173.3(5) . . ?
F4' P1 F4 30.5(13) . . ?
F6 P1 F4 166.6(14) . . ?
F5 P1 F4 89.0(9) . . ?
F3' P1 F4 123(2) . . ?
F1 P1 F4 103.4(11) . . ?
F2 P1 F4 83.2(11) . . ?
F4' P1 F3 70.8(17) . . ?
F6 P1 F3 92.6(9) . . ?
F5 P1 F3 166.8(10) . . ?
F3' P1 F3 40.2(14) . . ?
F1 P1 F3 92.6(5) . . ?
F2 P1 F3 87.0(5) . . ?
F4 P1 F3 82.3(10) . . ?
F4' P1 F5' 74(2) . . ?
F6 P1 F5' 120.2(12) . . ?
F5 P1 F5' 36.4(12) . . ?
F3' P1 F5' 158(2) . . ?
F1 P1 F5' 75.4(13) . . ?
F2 P1 F5' 108.6(15) . . ?
F4 P1 F5' 68.5(15) . . ?
F3 P1 F5' 144.2(14) . . ?
F4' P1 F6' 152(2) . . ?
F6 P1 F6' 38.3(8) . . ?
F5 P1 F6' 57.6(10) . . ?
F3' P1 F6' 90.6(16) . . ?
F1 P1 F6' 83.8(7) . . ?
F2 P1 F6' 91.4(8) . . ?
F4 P1 F6' 146.5(13) . . ?
F3 P1 F6' 130.6(11) . . ?
F5' P1 F6' 82.3(13) . . ?
F7' P2 F8' 170(2) . . ?
F7' P2 F8 138(2) . . ?
F8' P2 F8 34.3(12) . . ?
F7' P2 F7 47.4(12) . . ?
F8' P2 F7 140.7(17) . . ?
F8 P2 F7 173.6(13) . . ?
F7' P2 F12 47.8(13) . . ?
F8' P2 F12 123(2) . . ?
F8 P2 F12 96.6(15) . . ?
F7 P2 F12 89.8(9) . . ?
F7' P2 F10' 93.9(19) . . ?
F8' P2 F10' 93(2) . . ?
F8 P2 F10' 95.6(16) . . ?
F7 P2 F10' 79.9(12) . . ?
F12 P2 F10' 128.6(16) . . ?
F7' P2 F11' 92.7(16) . . ?
F8' P2 F11' 93(2) . . ?
F8 P2 F11' 127.4(19) . . ?
F7 P2 F11' 48.7(11) . . ?
F12 P2 F11' 117.9(14) . . ?
F10' P2 F11' 92.1(17) . . ?
F7' P2 F9 72.7(12) . . ?
F8' P2 F9 109(2) . . ?
F8 P2 F9 89.3(12) . . ?
F7 P2 F9 90.2(11) . . ?
F12 P2 F9 90.5(12) . . ?
F10' P2 F9 40.0(10) . . ?
F11' P2 F9 125.8(15) . . ?
F7' P2 F11 108.1(12) . . ?
F8' P2 F11 70(2) . . ?
F8 P2 F11 90.5(12) . . ?
F7 P2 F11 89.9(9) . . ?
F12 P2 F11 90.6(9) . . ?
F10' P2 F11 139.0(16) . . ?
F11' P2 F11 53.7(10) . . ?
F9 P2 F11 178.9(11) . . ?
F7' P2 F10 125.9(18) . . ?
F8' P2 F10 63.7(16) . . ?
F8 P2 F10 89.9(12) . . ?
F7 P2 F10 83.7(8) . . ?
F12 P2 F10 173.4(10) . . ?
F10' P2 F10 49.4(12) . . ?
F11' P2 F10 57.9(11) . . ?
F9 P2 F10 88.7(10) . . ?
F11 P2 F10 90.3(10) . . ?
F7' P2 F9' 86.8(19) . . ?
F8' P2 F9' 86.8(16) . . ?
F8 P2 F9' 52.6(12) . . ?
F7 P2 F9' 131.4(16) . . ?
F12 P2 F9' 60.5(12) . . ?
F10' P2 F9' 89.7(17) . . ?
F11' P2 F9' 178.1(18) . . ?
F9 P2 F9' 55.8(12) . . ?
F11 P2 F9' 124.7(17) . . ?
F10 P2 F9' 123.8(14) . . ?
F7' P2 F12' 86.8(16) . . ?
F8' P2 F12' 86(2) . . ?
F8 P2 F12' 83.8(13) . . ?
F7 P2 F12' 100.6(10) . . ?
F12 P2 F12' 52.0(12) . . ?
F10' P2 F12' 179.3(17) . . ?
F11' P2 F12' 87.8(15) . . ?
F9 P2 F12' 140.3(17) . . ?
F11 P2 F12' 40.6(10) . . ?
F10 P2 F12' 130.1(17) . . ?
F9' P2 F12' 90.3(19) . . ?
N2 C1 N1 103.5(5) . . ?
N2 C1 Fe1 143.1(5) . . ?
N1 C1 Fe1 113.4(4) . . ?
C3 C2 N2 110.1(7) . . ?
C3 C2 H2 125.0 . . ?
N2 C2 H2 125.0 . . ?
C2 C3 N1 104.4(7) . . ?
C2 C3 H3 127.8 . . ?
N1 C3 H3 127.8 . . ?
N4 C4 N3 129.1(7) . . ?
N4 C4 N1 119.2(6) . . ?
N3 C4 N1 111.6(5) . . ?
N4 C5 C6 123.4(7) . . ?
N4 C5 H5 118.3 . . ?
C6 C5 H5 118.3 . . ?
C5 C6 C7 116.7(8) . . ?
C5 C6 H6 121.7 . . ?
C7 C6 H6 121.7 . . ?
N3 C7 C6 122.2(7) . . ?
N3 C7 H7 118.9 . . ?
C6 C7 H7 118.9 . . ?
N2 C8 H8A 109.5 . . ?
N2 C8 H8B 109.5 . . ?
H8A C8 H8B 109.5 . . ?
N2 C8 H8C 109.5 . . ?
H8A C8 H8C 109.5 . . ?
H8B C8 H8C 109.5 . . ?
N6 C9 N5 101.8(5) . . ?
N6 C9 Fe1 144.1(4) . . ?
N5 C9 Fe1 114.1(4) . . ?
C11 C10 N6 108.3(6) . . ?
C11 C10 H10 125.8 . . ?
N6 C10 H10 125.8 . . ?
C10 C11 N5 105.9(6) . . ?
C10 C11 H11 127.0 . . ?
N5 C11 H11 127.0 . . ?
N8 C12 N7 128.9(6) . . ?
N8 C12 N5 118.7(6) . . ?
N7 C12 N5 112.4(5) . . ?
N8 C13 C14 122.9(7) . . ?
N8 C13 H13 118.5 . . ?
C14 C13 H13 118.5 . . ?
C15 C14 C13 117.9(7) . . ?
C15 C14 H14 121.0 . . ?
C13 C14 H14 121.0 . . ?
N7 C15 C14 122.1(6) . . ?
N7 C15 H15 119.0 . . ?
C14 C15 H15 119.0 . . ?
N6 C16 H16A 109.5 . . ?
N6 C16 H16B 109.5 . . ?
H16A C16 H16B 109.5 . . ?
N6 C16 H16C 109.5 . . ?
H16A C16 H16C 109.5 . . ?
H16B C16 H16C 109.5 . . ?
N9 C17 C18 178.1(9) . . ?
C17 C18 H18A 109.5 . . ?
C17 C18 H18B 109.5 . . ?
H18A C18 H18B 109.5 . . ?
C17 C18 H18C 109.5 . . ?
H18A C18 H18C 109.5 . . ?
H18B C18 H18C 109.5 . . ?
N10 C19 C20 177.6(8) . . ?
C19 C20 H20A 109.5 . . ?
C19 C20 H20B 109.5 . . ?
H20A C20 H20B 109.5 . . ?
C19 C20 H20C 109.5 . . ?
H20A C20 H20C 109.5 . . ?
H20B C20 H20C 109.5 . . ?

loop_
_geom_bond_atom_site_label_1
_geom_bond_atom_site_label_2
_geom_bond_distance
_geom_bond_site_symmetry_2
_geom_bond_publ_flag
Fe1 C1 1.908(6) . ?
Fe1 C9 1.909(5) . ?
Fe1 N10 1.976(5) . ?
Fe1 N3 1.978(5) . ?
Fe1 N9 1.979(5) . ?
Fe1 N7 1.989(4) . ?
F1 P1 1.543(6) . ?
F2 P1 1.569(7) . ?
F3 P1 1.600(13) . ?
F4 P1 1.572(16) . ?
F5 P1 1.518(11) . ?
F6 P1 1.513(13) . ?
F7 P2 1.488(11) . ?
F8 P2 1.442(16) . ?
F9 P2 1.582(14) . ?
F10 P2 1.635(10) . ?
F11 P2 1.583(11) . ?
F12 P2 1.555(12) . ?
F3' P1 1.53(3) . ?
F4' P1 1.50(4) . ?
F5' P1 1.62(3) . ?
F6' P1 1.70(2) . ?
F7' P2 1.422(18) . ?
F8' P2 1.43(4) . ?
F9' P2 1.64(2) . ?
F10' P2 1.57(3) . ?
F11' P2 1.58(2) . ?
F12' P2 1.64(2) . ?
N1 C1 1.382(8) . ?
N1 C4 1.395(8) . ?
N1 C3 1.414(9) . ?
N2 C1 1.347(8) . ?
N2 C2 1.394(10) . ?
N2 C8 1.452(10) . ?
N3 C7 1.329(8) . ?
N3 C4 1.351(8) . ?
N4 C4 1.301(8) . ?
N4 C5 1.321(11) . ?
N5 C11 1.375(8) . ?
N5 C9 1.383(7) . ?
N5 C12 1.392(7) . ?
N6 C9 1.342(7) . ?
N6 C10 1.385(8) . ?
N6 C16 1.461(8) . ?
N7 C15 1.332(7) . ?
N7 C12 1.358(7) . ?
N8 C12 1.312(7) . ?
N8 C13 1.329(9) . ?
N9 C17 1.111(7) . ?
N10 C19 1.126(7) . ?
C2 C3 1.312(12) . ?
C2 H2 0.9300 . ?
C3 H3 0.9300 . ?
C5 C6 1.370(12) . ?
C5 H5 0.9300 . ?
C6 C7 1.383(9) . ?
C6 H6 0.9300 . ?
C7 H7 0.9300 . ?
C8 H8A 0.9600 . ?
C8 H8B 0.9600 . ?
C8 H8C 0.9600 . ?
C10 C11 1.302(9) . ?
C10 H10 0.9300 . ?
C11 H11 0.9300 . ?
C13 C14 1.369(11) . ?
C13 H13 0.9300 . ?
C14 C15 1.363(9) . ?
C14 H14 0.9300 . ?
C15 H15 0.9300 . ?
C16 H16A 0.9600 . ?
C16 H16B 0.9600 . ?
C16 H16C 0.9600 . ?
C17 C18 1.477(10) . ?
C18 H18A 0.9600 . ?
C18 H18B 0.9600 . ?
C18 H18C 0.9600 . ?
C19 C20 1.438(9) . ?
C20 H20A 0.9600 . ?
C20 H20B 0.9600 . ?
C20 H20C 0.9600 . ?

loop_
_geom_torsion_atom_site_label_1
_geom_torsion_atom_site_label_2
_geom_torsion_atom_site_label_3
_geom_torsion_atom_site_label_4
_geom_torsion
_geom_torsion_site_symmetry_1
_geom_torsion_site_symmetry_2
_geom_torsion_site_symmetry_3
_geom_torsion_site_symmetry_4
_geom_torsion_publ_flag
C1 Fe1 N3 C7 -178.8(6) . . . . ?
C9 Fe1 N3 C7 -88.8(6) . . . . ?
N10 Fe1 N3 C7 89.6(6) . . . . ?
N9 Fe1 N3 C7 3.7(6) . . . . ?
N7 Fe1 N3 C7 -49(6) . . . . ?
C1 Fe1 N3 C4 2.9(4) . . . . ?
C9 Fe1 N3 C4 92.8(4) . . . . ?
N10 Fe1 N3 C4 -88.7(4) . . . . ?
N9 Fe1 N3 C4 -174.7(4) . . . . ?
N7 Fe1 N3 C4 133(5) . . . . ?
C1 Fe1 N7 C15 -91.6(6) . . . . ?
C9 Fe1 N7 C15 178.9(6) . . . . ?
N10 Fe1 N7 C15 0.3(6) . . . . ?
N3 Fe1 N7 C15 138(5) . . . . ?
N9 Fe1 N7 C15 86.1(6) . . . . ?
C1 Fe1 N7 C12 95.1(4) . . . . ?
C9 Fe1 N7 C12 5.6(4) . . . . ?
N10 Fe1 N7 C12 -173.0(4) . . . . ?
N3 Fe1 N7 C12 -35(6) . . . . ?
N9 Fe1 N7 C12 -87.2(4) . . . . ?
C1 Fe1 N9 C17 101(3) . . . . ?
C9 Fe1 N9 C17 -141(3) . . . . ?
N10 Fe1 N9 C17 34(3) . . . . ?
N3 Fe1 N9 C17 122(3) . . . . ?
N7 Fe1 N9 C17 -59(3) . . . . ?
C1 Fe1 N10 C19 -130(11) . . . . ?
C9 Fe1 N10 C19 117(11) . . . . ?
N3 Fe1 N10 C19 -48(11) . . . . ?
N9 Fe1 N10 C19 44(11) . . . . ?
N7 Fe1 N10 C19 130(11) . . . . ?
C2 N2 C1 N1 0.1(7) . . . . ?
C8 N2 C1 N1 179.9(6) . . . . ?
C2 N2 C1 Fe1 178.9(6) . . . . ?
C8 N2 C1 Fe1 -1.3(12) . . . . ?
C4 N1 C1 N2 180.0(5) . . . . ?
C3 N1 C1 N2 -0.1(7) . . . . ?
C4 N1 C1 Fe1 0.8(7) . . . . ?
C3 N1 C1 Fe1 -179.3(5) . . . . ?
C9 Fe1 C1 N2 82.3(7) . . . . ?
N10 Fe1 C1 N2 -92.0(7) . . . . ?
N3 Fe1 C1 N2 179.4(8) . . . . ?
N9 Fe1 C1 N2 -159.1(15) . . . . ?
N7 Fe1 C1 N2 1.0(8) . . . . ?
C9 Fe1 C1 N1 -99.0(4) . . . . ?
N10 Fe1 C1 N1 86.7(4) . . . . ?
N3 Fe1 C1 N1 -1.9(4) . . . . ?
N9 Fe1 C1 N1 20(2) . . . . ?
N7 Fe1 C1 N1 179.7(4) . . . . ?
C1 N2 C2 C3 -0.1(10) . . . . ?
C8 N2 C2 C3 -179.9(8) . . . . ?
N2 C2 C3 N1 0.0(10) . . . . ?
C1 N1 C3 C2 0.1(9) . . . . ?
C4 N1 C3 C2 179.9(7) . . . . ?
C5 N4 C4 N3 -0.7(12) . . . . ?
C5 N4 C4 N1 -178.6(7) . . . . ?
C7 N3 C4 N4 0.3(10) . . . . ?
Fe1 N3 C4 N4 178.9(6) . . . . ?
C7 N3 C4 N1 178.3(5) . . . . ?
Fe1 N3 C4 N1 -3.1(7) . . . . ?
C1 N1 C4 N4 179.7(6) . . . . ?
C3 N1 C4 N4 -0.1(11) . . . . ?
C1 N1 C4 N3 1.5(8) . . . . ?
C3 N1 C4 N3 -178.3(7) . . . . ?
C4 N4 C5 C6 1.0(13) . . . . ?
N4 C5 C6 C7 -0.8(14) . . . . ?
C4 N3 C7 C6 0.0(9) . . . . ?
Fe1 N3 C7 C6 -178.4(5) . . . . ?
C5 C6 C7 N3 0.3(11) . . . . ?
C10 N6 C9 N5 -0.8(7) . . . . ?
C16 N6 C9 N5 178.3(6) . . . . ?
C10 N6 C9 Fe1 -179.4(6) . . . . ?
C16 N6 C9 Fe1 -0.3(11) . . . . ?
C11 N5 C9 N6 1.0(7) . . . . ?
C12 N5 C9 N6 -176.3(5) . . . . ?
C11 N5 C9 Fe1 -179.9(5) . . . . ?
C12 N5 C9 Fe1 2.8(7) . . . . ?
C1 Fe1 C9 N6 74.4(8) . . . . ?
N10 Fe1 C9 N6 -172.6(16) . . . . ?
N3 Fe1 C9 N6 -7.2(8) . . . . ?
N9 Fe1 C9 N6 -99.8(7) . . . . ?
N7 Fe1 C9 N6 174.1(8) . . . . ?
C1 Fe1 C9 N5 -104.1(4) . . . . ?
N10 Fe1 C9 N5 9(2) . . . . ?
N3 Fe1 C9 N5 174.3(4) . . . . ?
N9 Fe1 C9 N5 81.7(4) . . . . ?
N7 Fe1 C9 N5 -4.4(4) . . . . ?
C9 N6 C10 C11 0.4(9) . . . . ?
C16 N6 C10 C11 -178.7(7) . . . . ?
N6 C10 C11 N5 0.2(9) . . . . ?
C9 N5 C11 C10 -0.8(9) . . . . ?
C12 N5 C11 C10 176.1(7) . . . . ?
C13 N8 C12 N7 1.2(11) . . . . ?
C13 N8 C12 N5 -179.2(6) . . . . ?
C15 N7 C12 N8 -0.3(10) . . . . ?
Fe1 N7 C12 N8 174.1(6) . . . . ?
C15 N7 C12 N5 -179.9(5) . . . . ?
Fe1 N7 C12 N5 -5.5(7) . . . . ?
C11 N5 C12 N8 5.5(11) . . . . ?
C9 N5 C12 N8 -177.8(6) . . . . ?
C11 N5 C12 N7 -174.9(7) . . . . ?
C9 N5 C12 N7 1.9(8) . . . . ?
C12 N8 C13 C14 -0.6(12) . . . . ?
N8 C13 C14 C15 -0.8(14) . . . . ?
C12 N7 C15 C14 -1.2(10) . . . . ?
Fe1 N7 C15 C14 -174.5(6) . . . . ?
C13 C14 C15 N7 1.7(12) . . . . ?
Fe1 N9 C17 C18 147(24) . . . . ?
Fe1 N10 C19 C20 -44(26) . . . . ?
